data_2230074
loop_
_publ_author_name
'Sun, Shaojun'
'Yang, Jie'

_publ_section_title
;
 Bis(\m-2-{[oxido(phenyl)methylidene]hydrazinylidene}propanoato)bis[dibenzyl(ethanol)tin(IV)]
;
_journal_coeditor_code LR2004
_journal_issue 5
_journal_name_full 'Acta Crystallographica Section E'
_journal_page_first m544
_journal_paper_doi 10.1107/S1600536811011937
_journal_volume 67
_journal_year 2011
_chemical_formula_iupac '[Sn2 (C7 H7)4 (C10 H8 N2 O3)2 (C2 H6 O)2]'
_chemical_formula_moiety 'C52 H56 N4 O8 Sn2'
_chemical_formula_sum 'C52 H56 N4 O8 Sn2'
_chemical_formula_weight 1102.42
_chemical_name_systematic
;
Bis(\m-2-{[oxido(phenyl)methylidene]hydrazinylidene}propanoato)
bis[dibenzyl(ethanol)tin(IV)]
;
_space_group_IT_number 2
_symmetry_cell_setting triclinic
_symmetry_space_group_name_Hall '-P 1'
_symmetry_space_group_name_H-M 'P -1'
_atom_sites_solution_hydrogens geom
_atom_sites_solution_primary direct
_atom_sites_solution_secondary difmap
_audit_creation_method SHELXL-97
_cell_angle_alpha 96.170(3)
_cell_angle_beta 93.728(2)
_cell_angle_gamma 105.861(3)
_cell_formula_units_Z 1
_cell_length_a 8.7187(18)
_cell_length_b 11.385(2)
_cell_length_c 13.198(3)
_cell_measurement_reflns_used 3583
_cell_measurement_temperature 298(2)
_cell_measurement_theta_max 27.297
_cell_measurement_theta_min 2.592
_cell_volume 1246.8(4)
_computing_cell_refinement 'SAINT (Siemens, 1996)'
_computing_data_collection 'SMART (Siemens, 1996)'
_computing_data_reduction 'SAINT (Siemens, 1996)'
_computing_molecular_graphics 'SHELXTL (Sheldrick, 2008)'
_computing_publication_material 'SHELXTL (Sheldrick, 2008)'
_computing_structure_refinement 'SHELXL97 (Sheldrick, 2008)'
_computing_structure_solution 'SHELXS97 (Sheldrick, 2008)'
_diffrn_ambient_temperature 298(2)
_diffrn_measured_fraction_theta_full 0.984
_diffrn_measured_fraction_theta_max 0.984
_diffrn_measurement_device_type 'Siemens SMART CCD area-detector'
_diffrn_measurement_method 'phi and omega scans'
_diffrn_radiation_monochromator graphite
_diffrn_radiation_source 'fine-focus sealed tube'
_diffrn_radiation_type MoK\a
_diffrn_radiation_wavelength 0.71073
_diffrn_reflns_av_R_equivalents 0.0169
_diffrn_reflns_av_sigmaI/netI 0.0357
_diffrn_reflns_limit_h_max 10
_diffrn_reflns_limit_h_min -10
_diffrn_reflns_limit_k_max 12
_diffrn_reflns_limit_k_min -13
_diffrn_reflns_limit_l_max 15
_diffrn_reflns_limit_l_min -15
_diffrn_reflns_number 6566
_diffrn_reflns_theta_full 25.03
_diffrn_reflns_theta_max 25.03
_diffrn_reflns_theta_min 2.28
_exptl_absorpt_coefficient_mu 1.058
_exptl_absorpt_correction_T_max 0.7929
_exptl_absorpt_correction_T_min 0.6474
_exptl_absorpt_correction_type multi-scan
_exptl_absorpt_process_details '(<i>SADABS</i>; Sheldrick, 1996)'
_exptl_crystal_colour colorless
_exptl_crystal_density_diffrn 1.468
_exptl_crystal_density_method 'not measured'
_exptl_crystal_description block
_exptl_crystal_F_000 560
_exptl_crystal_size_max 0.45
_exptl_crystal_size_mid 0.37
_exptl_crystal_size_min 0.23
_refine_diff_density_max 1.038
_refine_diff_density_min -0.578
_refine_ls_extinction_method none
_refine_ls_goodness_of_fit_ref 1.081
_refine_ls_hydrogen_treatment constr
_refine_ls_matrix_type full
_refine_ls_number_parameters 298
_refine_ls_number_reflns 4356
_refine_ls_number_restraints 0
_refine_ls_restrained_S_all 1.081
_refine_ls_R_factor_all 0.0577
_refine_ls_R_factor_gt 0.0421
_refine_ls_shift/su_max 0.001
_refine_ls_shift/su_mean 0.000
_refine_ls_structure_factor_coef Fsqd
_refine_ls_weighting_details 'calc w=1/[\s^2^(Fo^2^)+(0.0509P)^2^+2.1936P] where P=(Fo^2^+2Fc^2^)/3'
_refine_ls_weighting_scheme calc
_refine_ls_wR_factor_gt 0.1009
_refine_ls_wR_factor_ref 0.1162
_reflns_number_gt 3598
_reflns_number_total 4356
_reflns_threshold_expression >2sigma(I)
_cod_data_source_file lr2004.cif
_cod_data_source_block I
_cod_original_sg_symbol_H-M 'P -1   '
_cod_database_code 2230074
_cod_database_fobs_code 2230074

loop_
_symmetry_equiv_pos_as_xyz
'x, y, z'
'-x, -y, -z'

loop_
_atom_site_type_symbol
_atom_site_label
_atom_site_fract_x
_atom_site_fract_y
_atom_site_fract_z
_atom_site_U_iso_or_equiv
_atom_site_adp_type
_atom_site_calc_flag
_atom_site_refinement_flags
_atom_site_occupancy
_atom_site_disorder_assembly
_atom_site_disorder_group
Sn Sn1 0.93329(4) 0.91659(3) 0.13554(2) 0.04906(15) Uani d . 1 . .
N N1 0.7188(5) 0.9747(4) 0.1792(3) 0.0470(9) Uani d . 1 . .
N N2 0.6493(5) 0.9324(4) 0.2637(3) 0.0512(10) Uani d . 1 . .
O O1 0.8691(4) 1.0434(3) 0.0211(2) 0.0504(8) Uani d . 1 . .
O O2 0.7086(5) 1.1605(4) -0.0098(3) 0.0724(12) Uani d . 1 . .
O O3 0.8542(4) 0.8390(3) 0.2709(2) 0.0538(9) Uani d . 1 . .
O O4 1.1210(5) 0.8036(4) 0.1661(3) 0.0688(11) Uani d . 1 . .
H H4 1.1866 0.8112 0.1237 0.103 Uiso d R 1 C .
C C1 0.7536(6) 1.0884(5) 0.0400(4) 0.0509(12) Uani d . 1 . .
C C2 0.6661(6) 1.0494(5) 0.1312(4) 0.0506(12) Uani d . 1 . .
C C3 0.5333(7) 1.0990(6) 0.1618(4) 0.0679(16) Uani d . 1 . .
H H3A 0.4925 1.0645 0.2212 0.102 Uiso calc R 1 . .
H H3B 0.4492 1.0778 0.1066 0.102 Uiso calc R 1 . .
H H3C 0.5720 1.1870 0.1774 0.102 Uiso calc R 1 . .
C C4 0.7284(6) 0.8633(5) 0.3039(4) 0.0537(12) Uani d . 1 . .
C C5 0.6677(6) 0.8078(5) 0.3953(4) 0.0569(13) Uani d . 1 . .
C C6 0.5814(8) 0.8628(6) 0.4586(4) 0.0730(17) Uani d . 1 . .
H H6 0.5608 0.9355 0.4441 0.088 Uiso calc R 1 . .
C C7 0.5253(9) 0.8109(7) 0.5433(5) 0.0824(19) Uani d . 1 . .
H H7 0.4656 0.8484 0.5851 0.099 Uiso calc R 1 . .
C C8 0.5554(9) 0.7072(7) 0.5662(5) 0.086(2) Uani d . 1 . .
H H8 0.5173 0.6736 0.6240 0.104 Uiso calc R 1 . .
C C9 0.6420(8) 0.6504(7) 0.5052(5) 0.0817(19) Uani d . 1 . .
H H9 0.6628 0.5783 0.5210 0.098 Uiso calc R 1 . .
C C10 0.6986(8) 0.7022(6) 0.4190(4) 0.0717(16) Uani d . 1 . .
H H10 0.7580 0.6644 0.3772 0.086 Uiso calc R 1 . .
C C11 0.8119(8) 0.7607(5) 0.0268(4) 0.0695(16) Uani d . 1 . .
H H11A 0.7330 0.7837 -0.0161 0.083 Uiso calc R 1 A 1
H H11B 0.8892 0.7414 -0.0170 0.083 Uiso calc R 1 A 1
C C12 0.73(9) 0.65(8) 0.07(6) 0.08(4) Uani d P 0.57(5) B 1
C C13 0.804(3) 0.5516(19) 0.065(3) 0.084(6) Uani d P 0.57(5) B 1
H H13 0.8992 0.5572 0.0352 0.100 Uiso calc PR 0.57(5) B 1
C C14 0.723(3) 0.4437(19) 0.110(2) 0.087(6) Uani d P 0.57(5) B 1
H H14 0.7650 0.3766 0.1083 0.105 Uiso calc PR 0.57(5) B 1
C C15 0.582(4) 0.440(4) 0.156(2) 0.090(9) Uani d P 0.57(5) B 1
H H15 0.5369 0.3732 0.1897 0.108 Uiso calc PR 0.57(5) B 1
C C16 0.504(4) 0.533(3) 0.1544(19) 0.087(8) Uani d P 0.57(5) B 1
H H16 0.4062 0.5260 0.1805 0.105 Uiso calc PR 0.57(5) B 1
C C17 0.584(7) 0.638(5) 0.110(3) 0.080(8) Uani d P 0.57(5) B 1
H H17 0.5378 0.7020 0.1088 0.096 Uiso calc PR 0.57(5) B 1
C C12' 0.71(12) 0.66(11) 0.08(7) 0.08(5) Uani d P 0.43(5) B 2
C C13' 0.771(4) 0.562(3) 0.116(3) 0.085(8) Uani d P 0.43(5) B 2
H H13' 0.8775 0.5638 0.1114 0.101 Uiso calc PR 0.43(5) B 2
C C14' 0.668(5) 0.466(4) 0.159(4) 0.087(12) Uani d P 0.43(5) B 2
H H14' 0.7032 0.4010 0.1792 0.105 Uiso calc PR 0.43(5) B 2
C C15' 0.510(7) 0.472(3) 0.172(3) 0.085(10) Uani d P 0.43(5) B 2
H H15' 0.4456 0.4140 0.2079 0.102 Uiso calc PR 0.43(5) B 2
C C16' 0.447(5) 0.562(4) 0.133(3) 0.087(9) Uani d P 0.43(5) B 2
H H16' 0.3407 0.5608 0.1378 0.105 Uiso calc PR 0.43(5) B 2
C C17' 0.551(9) 0.654(6) 0.086(4) 0.080(10) Uani d P 0.43(5) B 2
H H17' 0.5130 0.7144 0.0590 0.096 Uiso calc PR 0.43(5) B 2
C C18 1.1115(7) 1.0740(5) 0.2175(4) 0.0601(14) Uani d . 1 . .
H H18A 1.1875 1.0456 0.2581 0.072 Uiso calc R 1 B .
H H18B 1.1696 1.1219 0.1684 0.072 Uiso calc R 1 . .
C C19 1.0435(7) 1.1550(6) 0.2859(4) 0.0598(14) Uani d . 1 B .
C C20 1.0187(8) 1.2612(6) 0.2555(5) 0.0770(17) Uani d . 1 . .
H H20 1.0463 1.2836 0.1919 0.092 Uiso calc R 1 B .
C C21 0.9518(9) 1.3352(7) 0.3206(6) 0.092(2) Uani d . 1 B .
H H21 0.9346 1.4069 0.3007 0.110 Uiso calc R 1 . .
C C22 0.9123(9) 1.3008(8) 0.4137(6) 0.094(2) Uani d . 1 . .
H H22 0.8676 1.3497 0.4569 0.113 Uiso calc R 1 B .
C C23 0.9365(9) 1.1978(8) 0.4443(5) 0.088(2) Uani d . 1 B .
H H23 0.9088 1.1763 0.5081 0.105 Uiso calc R 1 . .
C C24 1.0019(8) 1.1246(6) 0.3818(4) 0.0721(16) Uani d . 1 . .
H H24 1.0187 1.0537 0.4036 0.086 Uiso calc R 1 B .
C C25 1.2109(15) 0.7949(13) 0.2607(7) 0.075(3) Uani d P 0.79(2) C 1
H H25A 1.1945 0.8530 0.3153 0.090 Uiso calc PR 0.79(2) C 1
H H25B 1.3244 0.8163 0.2518 0.090 Uiso calc PR 0.79(2) C 1
C C26 1.1585(19) 0.6675(12) 0.2895(11) 0.110(5) Uani d P 0.79(2) C 1
H H26A 1.0507 0.6509 0.3080 0.165 Uiso calc PR 0.79(2) C 1
H H26B 1.2283 0.6609 0.3466 0.165 Uiso calc PR 0.79(2) C 1
H H26C 1.1629 0.6091 0.2324 0.165 Uiso calc PR 0.79(2) C 1
C C25' 1.120(7) 0.719(5) 0.238(3) 0.082(12) Uani d P 0.21(2) C 2
H H25C 1.0292 0.6468 0.2190 0.099 Uiso calc PR 0.21(2) C 2
H H25D 1.1083 0.7569 0.3053 0.099 Uiso calc PR 0.21(2) C 2
C C26' 1.274(7) 0.681(4) 0.241(4) 0.110(18) Uani d P 0.21(2) C 2
H H26D 1.2485 0.5930 0.2267 0.165 Uiso calc PR 0.21(2) C 2
H H26E 1.3307 0.7075 0.3082 0.165 Uiso calc PR 0.21(2) C 2
H H26F 1.3391 0.7184 0.1911 0.165 Uiso calc PR 0.21(2) C 2

loop_
_atom_site_aniso_label
_atom_site_aniso_U_11
_atom_site_aniso_U_22
_atom_site_aniso_U_33
_atom_site_aniso_U_12
_atom_site_aniso_U_13
_atom_site_aniso_U_23
Sn1 0.0480(2) 0.0633(3) 0.0411(2) 0.02061(17) 0.01282(14) 0.01142(15)
N1 0.040(2) 0.063(3) 0.039(2) 0.0126(19) 0.0118(17) 0.0094(19)
N2 0.042(2) 0.069(3) 0.042(2) 0.012(2) 0.0105(18) 0.010(2)
O1 0.0480(19) 0.069(2) 0.0437(18) 0.0262(17) 0.0145(15) 0.0146(16)
O2 0.086(3) 0.099(3) 0.061(2) 0.058(3) 0.033(2) 0.037(2)
O3 0.052(2) 0.068(2) 0.0473(19) 0.0206(18) 0.0159(16) 0.0149(17)
O4 0.070(3) 0.096(3) 0.059(2) 0.042(2) 0.0245(19) 0.030(2)
C1 0.050(3) 0.063(3) 0.045(3) 0.025(3) 0.008(2) 0.008(2)
C2 0.047(3) 0.065(3) 0.044(3) 0.020(2) 0.011(2) 0.010(2)
C3 0.062(4) 0.093(4) 0.062(3) 0.037(3) 0.023(3) 0.018(3)
C4 0.057(3) 0.064(3) 0.041(3) 0.016(3) 0.011(2) 0.011(2)
C5 0.051(3) 0.075(4) 0.044(3) 0.011(3) 0.012(2) 0.016(3)
C6 0.076(4) 0.094(5) 0.052(3) 0.021(4) 0.023(3) 0.020(3)
C7 0.083(5) 0.105(5) 0.058(4) 0.017(4) 0.027(3) 0.019(4)
C8 0.085(5) 0.106(6) 0.061(4) 0.003(4) 0.021(3) 0.029(4)
C9 0.083(5) 0.085(5) 0.073(4) 0.007(4) 0.017(4) 0.030(4)
C10 0.073(4) 0.084(4) 0.058(3) 0.017(3) 0.015(3) 0.018(3)
C11 0.082(4) 0.070(4) 0.054(3) 0.018(3) 0.009(3) 0.004(3)
C12 0.09(11) 0.07(8) 0.06(9) 0.02(6) 0.00(5) 0.01(6)
C13 0.099(12) 0.076(10) 0.074(14) 0.024(8) -0.004(10) 0.010(10)
C14 0.103(13) 0.078(11) 0.075(14) 0.018(9) -0.004(10) 0.011(9)
C15 0.10(3) 0.083(19) 0.077(12) 0.013(17) -0.002(17) 0.016(12)
C16 0.103(19) 0.079(19) 0.073(14) 0.015(16) -0.002(11) 0.015(12)
C17 0.09(2) 0.075(16) 0.066(19) 0.014(13) 0.001(14) 0.011(12)
C12' 0.09(16) 0.07(10) 0.06(12) 0.02(8) 0.00(8) 0.01(8)
C13' 0.098(16) 0.079(14) 0.072(17) 0.018(11) -0.004(13) 0.015(14)
C14' 0.10(3) 0.08(2) 0.074(19) 0.011(18) 0.00(2) 0.018(15)
C15' 0.10(3) 0.08(2) 0.074(15) 0.020(19) -0.003(15) 0.017(15)
C16' 0.10(2) 0.081(18) 0.073(16) 0.014(14) -0.001(14) 0.012(12)
C17' 0.09(3) 0.075(19) 0.07(3) 0.014(15) 0.001(19) 0.011(15)
C18 0.053(3) 0.076(4) 0.053(3) 0.020(3) 0.008(2) 0.009(3)
C19 0.052(3) 0.072(4) 0.051(3) 0.013(3) 0.004(2) 0.004(3)
C20 0.075(4) 0.084(5) 0.070(4) 0.023(4) 0.004(3) 0.000(3)
C21 0.089(5) 0.090(5) 0.093(5) 0.027(4) -0.001(4) -0.004(4)
C22 0.084(5) 0.104(6) 0.087(5) 0.023(4) 0.015(4) -0.021(5)
C23 0.080(5) 0.100(6) 0.070(4) 0.010(4) 0.017(4) -0.009(4)
C24 0.069(4) 0.082(4) 0.058(3) 0.012(3) 0.011(3) 0.001(3)
C25 0.073(7) 0.090(8) 0.069(6) 0.026(6) 0.015(5) 0.025(5)
C26 0.127(11) 0.117(9) 0.099(9) 0.049(8) 0.005(8) 0.033(7)
C25' 0.09(3) 0.08(3) 0.07(2) 0.03(3) 0.00(2) 0.02(2)
C26' 0.13(4) 0.12(3) 0.10(3) 0.05(3) 0.01(3) 0.03(2)

loop_
_atom_type_symbol
_atom_type_description
_atom_type_scat_dispersion_real
_atom_type_scat_dispersion_imag
_atom_type_scat_source
C C 0.0033 0.0016 'International Tables Vol C Tables 4.2.6.8 and 6.1.1.4'
H H 0.0000 0.0000 'International Tables Vol C Tables 4.2.6.8 and 6.1.1.4'
N N 0.0061 0.0033 'International Tables Vol C Tables 4.2.6.8 and 6.1.1.4'
O O 0.0106 0.0060 'International Tables Vol C Tables 4.2.6.8 and 6.1.1.4'
Sn Sn -0.6537 1.4246 'International Tables Vol C Tables 4.2.6.8 and 6.1.1.4'

loop_
_geom_angle_atom_site_label_1
_geom_angle_atom_site_label_2
_geom_angle_atom_site_label_3
_geom_angle_site_symmetry_1
_geom_angle_site_symmetry_3
_geom_angle
_geom_angle_publ_flag
C11 Sn1 O3 . . 97.42(19) y
C11 Sn1 C18 . . 163.3(2) y
O3 Sn1 C18 . . 94.77(18) y
C11 Sn1 N1 . . 97.9(2) y
O3 Sn1 N1 . . 70.83(13) y
C18 Sn1 N1 . . 96.85(18) y
C11 Sn1 O1 . . 88.59(19) y
O3 Sn1 O1 . . 140.42(12) y
C18 Sn1 O1 . . 89.30(18) y
N1 Sn1 O1 . . 69.60(12) y
C11 Sn1 O4 . . 84.9(2) y
O3 Sn1 O4 . . 78.79(13) y
C18 Sn1 O4 . . 86.28(19) y
N1 Sn1 O4 . . 149.60(14) y
O1 Sn1 O4 . . 140.79(12) y
C11 Sn1 O1 . 2_775 80.32(18) y
O3 Sn1 O1 . 2_775 154.13(12) y
C18 Sn1 O1 . 2_775 83.72(16) y
N1 Sn1 O1 . 2_775 135.04(12) y
O1 Sn1 O1 . 2_775 65.45(12) y
O4 Sn1 O1 . 2_775 75.34(11) y
C2 N1 N2 . . 120.3(4) ?
C2 N1 Sn1 . . 121.9(3) ?
N2 N1 Sn1 . . 117.7(3) ?
C4 N2 N1 . . 109.7(4) ?
C1 O1 Sn1 . . 117.0(3) ?
C4 O3 Sn1 . . 115.9(3) ?
C25' O4 C25 . . 41(2) ?
C25' O4 Sn1 . . 128.5(18) ?
C25 O4 Sn1 . . 130.5(5) ?
C25' O4 H4 . . 119.4 ?
C25 O4 H4 . . 104.5 ?
Sn1 O4 H4 . . 111.7 ?
O2 C1 O1 . . 125.3(5) ?
O2 C1 C2 . . 118.0(4) ?
O1 C1 C2 . . 116.7(4) ?
N1 C2 C3 . . 124.2(5) ?
N1 C2 C1 . . 114.7(4) ?
C3 C2 C1 . . 121.1(5) ?
C2 C3 H3A . . 109.5 ?
C2 C3 H3B . . 109.5 ?
H3A C3 H3B . . 109.5 ?
C2 C3 H3C . . 109.5 ?
H3A C3 H3C . . 109.5 ?
H3B C3 H3C . . 109.5 ?
O3 C4 N2 . . 125.9(4) ?
O3 C4 C5 . . 117.2(5) ?
N2 C4 C5 . . 116.9(5) ?
C10 C5 C6 . . 118.8(5) ?
C10 C5 C4 . . 120.7(5) ?
C6 C5 C4 . . 120.5(5) ?
C5 C6 C7 . . 120.3(7) ?
C5 C6 H6 . . 119.8 ?
C7 C6 H6 . . 119.8 ?
C8 C7 C6 . . 120.8(7) ?
C8 C7 H7 . . 119.6 ?
C6 C7 H7 . . 119.6 ?
C7 C8 C9 . . 120.4(6) ?
C7 C8 H8 . . 119.8 ?
C9 C8 H8 . . 119.8 ?
C8 C9 C10 . . 119.1(7) ?
C8 C9 H9 . . 120.5 ?
C10 C9 H9 . . 120.5 ?
C5 C10 C9 . . 120.6(6) ?
C5 C10 H10 . . 119.7 ?
C9 C10 H10 . . 119.7 ?
C12 C11 C12' . . 8(10) ?
C12 C11 Sn1 . . 116(10) ?
C12' C11 Sn1 . . 112(10) ?
C12 C11 H11A . . 108.3 ?
C12' C11 H11A . . 104.2 ?
Sn1 C11 H11A . . 108.2 ?
C12 C11 H11B . . 108.2 ?
C12' C11 H11B . . 119.0 ?
Sn1 C11 H11B . . 108.2 ?
H11A C11 H11B . . 107.4 ?
C17 C12 C13 . . 122(10) ?
C17 C12 C11 . . 121(10) ?
C13 C12 C11 . . 117(10) ?
C12 C13 C14 . . 116(10) ?
C12 C13 H13 . . 122.0 ?
C14 C13 H13 . . 122.0 ?
C15 C14 C13 . . 120(2) ?
C15 C14 H14 . . 120.0 ?
C13 C14 H14 . . 120.0 ?
C16 C15 C14 . . 123(3) ?
C16 C15 H15 . . 118.3 ?
C14 C15 H15 . . 118.3 ?
C15 C16 C17 . . 116(3) ?
C15 C16 H16 . . 122.0 ?
C17 C16 H16 . . 122.0 ?
C12 C17 C16 . . 122(10) ?
C12 C17 H17 . . 118.8 ?
C16 C17 H17 . . 118.8 ?
C13' C12' C17' . . 120(10) ?
C13' C12' C11 . . 122.0 ?
C17' C12' C11 . . 119.0 ?
C12' C13' C14' . . 121(10) ?
C12' C13' H13' . . 119.7 ?
C14' C13' H13' . . 119.7 ?
C13' C14' C15' . . 118(3) ?
C13' C14' H14' . . 120.9 ?
C15' C14' H14' . . 120.9 ?
C14' C15' C16' . . 122(4) ?
C14' C15' H15' . . 118.9 ?
C16' C15' H15' . . 118.9 ?
C17' C16' C15' . . 118(4) ?
C17' C16' H16' . . 121.1 ?
C15' C16' H16' . . 121.1 ?
C16' C17' C12' . . 121(10) ?
C16' C17' H17' . . 119.7 ?
C12' C17' H17' . . 119.7 ?
C19 C18 Sn1 . . 113.5(4) ?
C19 C18 H18A . . 108.9 ?
Sn1 C18 H18A . . 108.9 ?
C19 C18 H18B . . 108.9 ?
Sn1 C18 H18B . . 108.9 ?
H18A C18 H18B . . 107.7 ?
C20 C19 C24 . . 118.6(6) ?
C20 C19 C18 . . 120.8(5) ?
C24 C19 C18 . . 120.6(6) ?
C19 C20 C21 . . 119.8(7) ?
C19 C20 H20 . . 120.1 ?
C21 C20 H20 . . 120.1 ?
C22 C21 C20 . . 119.2(8) ?
C22 C21 H21 . . 120.4 ?
C20 C21 H21 . . 120.4 ?
C23 C22 C21 . . 121.5(7) ?
C23 C22 H22 . . 119.3 ?
C21 C22 H22 . . 119.3 ?
C22 C23 C24 . . 120.1(7) ?
C22 C23 H23 . . 119.9 ?
C24 C23 H23 . . 119.9 ?
C23 C24 C19 . . 120.8(7) ?
C23 C24 H24 . . 119.6 ?
C19 C24 H24 . . 119.6 ?
O4 C25 C26 . . 110.9(11) ?
O4 C25 H25A . . 109.5 ?
C26 C25 H25A . . 109.5 ?
O4 C25 H25B . . 109.5 ?
C26 C25 H25B . . 109.5 ?
H25A C25 H25B . . 108.1 ?
O4 C25' C26' . . 111(4) ?
O4 C25' H25C . . 109.5 ?
C26' C25' H25C . . 109.5 ?
O4 C25' H25D . . 109.5 ?
C26' C25' H25D . . 109.5 ?
H25C C25' H25D . . 108.1 ?
C25' C26' H26D . . 109.5 ?
C25' C26' H26E . . 109.5 ?
H26D C26' H26E . . 109.5 ?
C25' C26' H26F . . 109.5 ?
H26D C26' H26F . . 109.5 ?
H26E C26' H26F . . 109.5 ?

loop_
_geom_bond_atom_site_label_1
_geom_bond_atom_site_label_2
_geom_bond_site_symmetry_2
_geom_bond_distance
_geom_bond_publ_flag
Sn1 C11 . 2.135(6) y
Sn1 O3 . 2.148(3) y
Sn1 C18 . 2.154(6) y
Sn1 N1 . 2.237(4) y
Sn1 O1 . 2.341(3) y
Sn1 O4 . 2.382(4) y
Sn1 O1 2_775 2.772(3) y
N1 C2 . 1.276(6) ?
N1 N2 . 1.373(5) ?
N2 C4 . 1.310(7) ?
O1 C1 . 1.276(6) ?
O2 C1 . 1.233(6) ?
O3 C4 . 1.293(6) ?
O4 C25' . 1.42(4) ?
O4 C25 . 1.458(10) ?
O4 H4 . 0.8200 ?
C1 C2 . 1.508(7) ?
C2 C3 . 1.481(7) ?
C3 H3A . 0.9600 ?
C3 H3B . 0.9600 ?
C3 H3C . 0.9600 ?
C4 C5 . 1.483(7) ?
C5 C10 . 1.364(8) ?
C5 C6 . 1.372(8) ?
C6 C7 . 1.376(8) ?
C6 H6 . 0.9300 ?
C7 C8 . 1.338(10) ?
C7 H7 . 0.9300 ?
C8 C9 . 1.368(10) ?
C8 H8 . 0.9300 ?
C9 C10 . 1.394(8) ?
C9 H9 . 0.9300 ?
C10 H10 . 0.9300 ?
C11 C12 . 1.5(9) ?
C11 C12' . 1.5(12) ?
C11 H11A . 0.9700 ?
C11 H11B . 0.9700 ?
C12 C17 . 1.4(6) ?
C12 C13 . 1.4(7) ?
C13 C14 . 1.45(3) ?
C13 H13 . 0.9300 ?
C14 C15 . 1.41(3) ?
C14 H14 . 0.9300 ?
C15 C16 . 1.40(4) ?
C15 H15 . 0.9300 ?
C16 C17 . 1.41(6) ?
C16 H16 . 0.9300 ?
C17 H17 . 0.9300 ?
C12' C13' . 1.4(12) ?
C12' C17' . 1.4(9) ?
C13' C14' . 1.41(4) ?
C13' H13' . 0.9300 ?
C14' C15' . 1.41(6) ?
C14' H14' . 0.9300 ?
C15' C16' . 1.42(4) ?
C15' H15' . 0.9300 ?
C16' C17' . 1.42(9) ?
C16' H16' . 0.9300 ?
C17' H17' . 0.9300 ?
C18 C19 . 1.485(8) ?
C18 H18A . 0.9700 ?
C18 H18B . 0.9700 ?
C19 C20 . 1.380(9) ?
C19 C24 . 1.392(8) ?
C20 C21 . 1.403(9) ?
C20 H20 . 0.9300 ?
C21 C22 . 1.366(10) ?
C21 H21 . 0.9300 ?
C22 C23 . 1.345(11) ?
C22 H22 . 0.9300 ?
C23 C24 . 1.369(9) ?
C23 H23 . 0.9300 ?
C24 H24 . 0.9300 ?
C25 C26 . 1.49(2) ?
C25 H25A . 0.9700 ?
C25 H25B . 0.9700 ?
C26 H26A . 0.9600 ?
C26 H26B . 0.9600 ?
C26 H26C . 0.9600 ?
C25' C26' . 1.52(7) ?
C25' H25C . 0.9700 ?
C25' H25D . 0.9700 ?
C26' H26D . 0.9600 ?
C26' H26E . 0.9600 ?
C26' H26F . 0.9600 ?

loop_
_geom_hbond_atom_site_label_D
_geom_hbond_atom_site_label_H
_geom_hbond_atom_site_label_A
_geom_hbond_site_symmetry_A
_geom_hbond_distance_DH
_geom_hbond_distance_HA
_geom_hbond_distance_DA
_geom_hbond_angle_DHA
O4 H4 O2 2_775 0.82 1.82 2.624(6) 165
